data_4021161
loop_
_publ_author_name
'Ya-Li Chen'
'Jiang-Qin Sun'
'Xin Wei'
'Wai-Yeung Wong'
'Albert W. M. Lee'

_publ_section_title
;
 Generation of Synthetic Equivalents of Benzdiynes from Benzobisoxadisiloles
;
_journal_name_full 'Journal of Organic Chemistry'
_journal_page_first 7190
_journal_page_last 7197
_journal_paper_doi 10.1021/jo049091z
_journal_volume 69
_journal_year 2004
_chemical_formula_sum 'C15 H14 O'
_chemical_formula_weight 210.26
_space_group_IT_number 2
_symmetry_cell_setting triclinic
_symmetry_space_group_name_Hall '-P 1'
_symmetry_space_group_name_H-M 'P -1'
_cell_angle_alpha 104.682(2)
_cell_angle_beta 114.636(2)
_cell_angle_gamma 91.116(3)
_cell_formula_units_Z 3
_cell_length_a 8.9168(12)
_cell_length_b 10.1941(14)
_cell_length_c 10.4065(14)
_cell_measurement_temperature 273(2)
_cell_volume 823.29(19)
_diffrn_ambient_temperature 273(2)
_exptl_crystal_density_diffrn 1.272
_cod_depositor_comments
;
The following automatic conversions were performed:
'_symmetry_cell_setting' value 'Triclinic' changed to 'triclinic'
according to '/home/saulius/struct/CIF-dictionaries/cif_core.dic'
dictionary named 'cif_core.dic' version 2.4.1 from 2010-06-29.

Automatic conversion script
Id: cif_fix_enum 1527 2010-12-29 10:47:43Z saulius 
;
_cod_database_code 4021161

loop_
_symmetry_equiv_pos_as_xyz
'x, y, z'
'-x, -y, -z'

loop_
_atom_site_label
_atom_site_type_symbol
_atom_site_fract_x
_atom_site_fract_y
_atom_site_fract_z
_atom_site_U_iso_or_equiv
_atom_site_adp_type
_atom_site_occupancy
_atom_site_symmetry_multiplicity
_atom_site_calc_flag
_atom_site_refinement_flags
_atom_site_disorder_assembly
_atom_site_disorder_group
C1 C 0.2222(2) 0.63485(16) 0.4381(2) 0.0575(4) Uani 1 1 d . . .
H1A H 0.3235 0.6911 0.5198 0.069 Uiso 1 1 calc R . .
C2 C 0.0588(2) 0.65927(16) 0.4499(2) 0.0612(4) Uani 1 1 d . . .
H2A H 0.0462 0.6993 0.5350 0.073 Uiso 1 1 calc R . .
C3 C -0.0601(2) 0.61189(17) 0.3146(2) 0.0603(4) Uani 1 1 d . . .
H3A H -0.1742 0.6117 0.2840 0.072 Uiso 1 1 calc R . .
C4 C 0.0279(2) 0.55756(16) 0.21852(19) 0.0563(4) Uani 1 1 d . . .
H4A H -0.0355 0.5476 0.1129 0.068 Uiso 1 1 calc R . .
C5 C 0.09568(18) 0.42897(15) 0.25827(16) 0.0455(3) Uani 1 1 d . . .
C6 C 0.22313(18) 0.47977(15) 0.40136(17) 0.0458(3) Uani 1 1 d . . .
C7 C 0.31312(18) 0.39418(15) 0.47866(17) 0.0483(4) Uani 1 1 d . . .
H7A H 0.3966 0.4281 0.5745 0.058 Uiso 1 1 calc R . .
C8 C 0.27287(17) 0.25408(15) 0.40607(16) 0.0449(3) Uani 1 1 d . . .
C9 C 0.14455(18) 0.20327(14) 0.26390(16) 0.0442(3) Uani 1 1 d . . .
C10 C 0.05207(19) 0.29021(15) 0.18727(16) 0.0475(4) Uani 1 1 d . . .
H10A H -0.0347 0.2565 0.0930 0.057 Uiso 1 1 calc R . .
C11 C 0.3392(2) 0.13092(17) 0.45463(18) 0.0570(4) Uani 1 1 d . . .
H11A H 0.4521 0.1484 0.5350 0.068 Uiso 1 1 calc R . .
C12 C 0.2031(2) 0.05969(18) 0.4799(2) 0.0643(5) Uani 1 1 d . . .
H12A H 0.2426 -0.0144 0.5224 0.077 Uiso 1 1 calc R . .
H12B H 0.1681 0.1244 0.5444 0.077 Uiso 1 1 calc R . .
C13 C 0.0605(2) 0.00513(18) 0.3241(2) 0.0650(5) Uani 1 1 d . . .
H13A H -0.0388 0.0463 0.3172 0.078 Uiso 1 1 calc R . .
H13B H 0.0337 -0.0937 0.2963 0.078 Uiso 1 1 calc R . .
C14 C 0.1316(2) 0.04855(16) 0.22615(18) 0.0559(4) Uani 1 1 d . . .
H14A H 0.0760 -0.0011 0.1208 0.067 Uiso 1 1 calc R . .
C15 C 0.3163(2) 0.03265(18) 0.3076(2) 0.0642(5) Uani 1 1 d . . .
H15A H 0.3322 -0.0601 0.3127 0.077 Uiso 1 1 calc R . .
H15B H 0.3855 0.0648 0.2674 0.077 Uiso 1 1 calc R . .
C16 C 0.4281(2) 0.77218(19) -0.0011(2) 0.0692(5) Uani 1 1 d . . .
H16A H 0.3398 0.8111 0.0224 0.083 Uiso 1 1 calc R A 1
C17 C 0.6015(3) 0.8574(2) 0.0861(2) 0.0753(5) Uani 1 1 d . E .
H17A H 0.5943 0.9540 0.0964 0.090 Uiso 0.50 1 calc PR B 1
H17B H 0.6566 0.8446 0.1836 0.090 Uiso 0.50 1 calc PR B 1
H17C H 0.6410 0.9266 0.1750 0.090 Uiso 0.50 1 calc PR B 2
C18 C 0.6889(2) 0.8064(2) -0.0002(2) 0.0702(5) Uani 1 1 d . . .
H18A H 0.7862 0.7689 0.0556 0.084 Uiso 0.50 1 calc PR C 1
H18B H 0.7242 0.8785 -0.0313 0.084 Uiso 0.50 1 calc PR C 1
H18C H 0.7982 0.8349 0.0201 0.084 Uiso 0.50 1 calc PR C 2
C19 C 0.5619(2) 0.6938(2) -0.13409(19) 0.0646(5) Uani 1 1 d . E .
H19A H 0.5858 0.6681 -0.2203 0.078 Uiso 1 1 calc R D 1
C20 C 0.53641(19) 0.57739(17) -0.07570(16) 0.0538(4) Uani 1 1 d . . .
C21 C 0.45061(19) 0.62734(17) 0.00895(17) 0.0546(4) Uani 1 1 d . E .
C22 C 0.41312(19) 0.55045(18) 0.08659(17) 0.0566(4) Uani 1 1 d . . .
H22A H 0.3568 0.5833 0.1432 0.068 Uiso 1 1 calc R E .
O1 O 0.18059(16) 0.65391(11) 0.29448(15) 0.0660(3) Uani 1 1 d . . .
C23 C 0.40542(19) 0.75518(16) -0.15651(17) 0.0739(4) Uani 0.50 1 d P E 1
H23A H 0.3061 0.6929 -0.2302 0.089 Uiso 0.50 1 calc PR E 1
H23B H 0.4072 0.8417 -0.1790 0.089 Uiso 0.50 1 calc PR E 1
O2 O 0.40542(19) 0.75518(16) -0.15651(17) 0.0739(4) Uani 0.50 1 d P E 2

loop_
_atom_site_aniso_label
_atom_site_aniso_U_11
_atom_site_aniso_U_22
_atom_site_aniso_U_33
_atom_site_aniso_U_23
_atom_site_aniso_U_13
_atom_site_aniso_U_12
C1 0.0641(10) 0.0459(9) 0.0683(11) 0.0144(8) 0.0355(9) 0.0038(7)
C2 0.0790(12) 0.0481(9) 0.0736(12) 0.0182(8) 0.0485(11) 0.0184(8)
C3 0.0652(10) 0.0569(9) 0.0769(12) 0.0284(9) 0.0419(10) 0.0261(8)
C4 0.0688(10) 0.0539(9) 0.0600(10) 0.0265(8) 0.0347(8) 0.0217(8)
C5 0.0481(8) 0.0490(8) 0.0503(8) 0.0205(7) 0.0279(7) 0.0146(6)
C6 0.0445(8) 0.0451(8) 0.0539(9) 0.0135(7) 0.0275(7) 0.0052(6)
C7 0.0391(7) 0.0537(9) 0.0462(8) 0.0111(7) 0.0152(6) 0.0016(6)
C8 0.0405(7) 0.0512(8) 0.0466(8) 0.0191(7) 0.0194(6) 0.0095(6)
C9 0.0457(8) 0.0458(8) 0.0445(8) 0.0157(6) 0.0214(7) 0.0084(6)
C10 0.0469(8) 0.0521(9) 0.0407(8) 0.0138(6) 0.0160(6) 0.0106(7)
C11 0.0557(9) 0.0598(10) 0.0542(9) 0.0255(8) 0.0169(7) 0.0174(8)
C12 0.0855(12) 0.0575(10) 0.0622(10) 0.0296(8) 0.0364(10) 0.0182(9)
C13 0.0752(11) 0.0480(9) 0.0720(11) 0.0210(8) 0.0304(9) 0.0021(8)
C14 0.0695(10) 0.0454(8) 0.0467(8) 0.0121(7) 0.0200(8) 0.0104(7)
C15 0.0789(12) 0.0589(10) 0.0710(11) 0.0305(9) 0.0401(10) 0.0335(9)
C16 0.0611(11) 0.0683(11) 0.0697(12) 0.0101(9) 0.0259(9) 0.0118(9)
C17 0.0762(12) 0.0613(11) 0.0698(12) 0.0060(9) 0.0222(10) -0.0007(9)
C18 0.0651(11) 0.0767(12) 0.0600(11) 0.0153(9) 0.0224(9) -0.0119(9)
C19 0.0631(11) 0.0793(12) 0.0477(9) 0.0140(8) 0.0238(8) -0.0059(9)
C20 0.0483(8) 0.0654(10) 0.0432(8) 0.0072(7) 0.0209(7) -0.0026(7)
C21 0.0470(8) 0.0619(10) 0.0496(9) 0.0061(7) 0.0221(7) 0.0028(7)
C22 0.0485(9) 0.0702(11) 0.0490(9) 0.0026(8) 0.0280(7) 0.0012(7)
O1 0.0841(9) 0.0532(7) 0.0880(9) 0.0320(6) 0.0563(7) 0.0145(6)
C23 0.0684(9) 0.0768(10) 0.0616(9) 0.0244(8) 0.0122(7) 0.0031(8)
O2 0.0684(9) 0.0768(10) 0.0616(9) 0.0244(8) 0.0122(7) 0.0031(8)

loop_
_geom_bond_atom_site_label_1
_geom_bond_atom_site_label_2
_geom_bond_distance
_geom_bond_site_symmetry_2
_geom_bond_publ_flag
C1 O1 1.449(2) . ?
C1 C6 1.530(2) . ?
C1 C2 1.532(2) . ?
C2 C3 1.316(3) . ?
C3 C4 1.521(2) . ?
C4 O1 1.449(2) . ?
C4 C5 1.534(2) . ?
C5 C10 1.381(2) . ?
C5 C6 1.397(2) . ?
C6 C7 1.377(2) . ?
C7 C8 1.395(2) . ?
C8 C9 1.394(2) . ?
C8 C11 1.511(2) . ?
C9 C10 1.393(2) . ?
C9 C14 1.515(2) . ?
C11 C15 1.530(2) . ?
C11 C12 1.549(3) . ?
C12 C13 1.533(3) . ?
C13 C14 1.548(3) . ?
C14 C15 1.540(2) . ?
C16 C23 1.507(3) . ?
C16 C21 1.518(3) . ?
C16 C17 1.532(3) . ?
C17 C18 1.431(3) . ?
C18 C19 1.537(2) . ?
C19 C23 1.493(2) . ?
C19 C20 1.517(3) . ?
C20 C22 1.380(3) 2_665 ?
C20 C21 1.404(2) . ?
C21 C22 1.384(2) . ?
C22 C20 1.380(3) 2_665 ?
